data_1547749
loop_
_publ_author_name
'Kai-Jen Chen'
'Ya-Ching Tsai'
'Yuji Suzaki'
'Kohtaro Osakada'
'Atsushi Miura'
'Masaki Horie'

_publ_section_title
;
 Rapid and reversible photoinduced switching of a rotaxane crystal
;
_journal_name_full 'Nature Communications'
_journal_page_first 13321
_journal_paper_doi 10.1038/ncomms13321
_journal_volume 7
_journal_year 2016
_chemical_formula_sum 'C43 H54 F6 Fe N O8 P'
_chemical_formula_weight 913.69
_space_group_crystal_system triclinic
_space_group_IT_number 2
_space_group_name_Hall '-P 1'
_space_group_name_H-M_alt 'P -1'
_symmetry_space_group_name_Hall '-P 1'
_symmetry_space_group_name_H-M 'P -1'
_atom_sites_solution_hydrogens geom
_cell_angle_alpha 87.293(3)
_cell_angle_beta 79.940(4)
_cell_angle_gamma 88.772(3)
_cell_formula_units_Z 2
_cell_length_a 10.3579(9)
_cell_length_b 11.2100(12)
_cell_length_c 19.4479(18)
_cell_measurement_reflns_used 2813
_cell_measurement_temperature 296(2)
_cell_measurement_theta_max 25
_cell_measurement_theta_min 2.5
_cell_volume 2220.7(4)
_computing_cell_refinement 'SAINT V8.34A (Bruker AXS Inc., 2013)'
_computing_data_collection 'APEX2 (Bruker AXS, 2010)'
_computing_data_reduction 'SAINT V8.34A (Bruker AXS Inc., 2013)'
_computing_molecular_graphics 'SHELXTL (Sheldrick, 2008)'
_computing_publication_material SHELXTL
_computing_structure_refinement 'SHELXL-2014/6 (Sheldrick, 2014)'
_diffrn_ambient_temperature 296(2)
_diffrn_detector_area_resol_mean 8.3333
_diffrn_measured_fraction_theta_full 0.988
_diffrn_measured_fraction_theta_max 0.976
_diffrn_measurement_device_type 'Bruker APEX-II CCD'
_diffrn_measurement_method '\f and \w scans'
_diffrn_radiation_type MoK\a
_diffrn_radiation_wavelength 0.71073
_diffrn_reflns_av_R_equivalents 0.0692
_diffrn_reflns_av_unetI/netI 0.0842
_diffrn_reflns_Laue_measured_fraction_full 0.988
_diffrn_reflns_Laue_measured_fraction_max 0.976
_diffrn_reflns_limit_h_max 12
_diffrn_reflns_limit_h_min -11
_diffrn_reflns_limit_k_max 13
_diffrn_reflns_limit_k_min -14
_diffrn_reflns_limit_l_max 24
_diffrn_reflns_limit_l_min -24
_diffrn_reflns_number 33313
_diffrn_reflns_point_group_measured_fraction_full 0.988
_diffrn_reflns_point_group_measured_fraction_max 0.976
_diffrn_reflns_theta_full 25.242
_diffrn_reflns_theta_max 26.416
_diffrn_reflns_theta_min 1.064
_exptl_absorpt_coefficient_mu 0.452
_exptl_absorpt_correction_T_max 0.9486
_exptl_absorpt_correction_T_min 0.8497
_exptl_absorpt_correction_type multi-scan
_exptl_absorpt_process_details 'SADABS V2014/4 (Bruker AXS Inc.)'
_exptl_crystal_colour yellow
_exptl_crystal_density_diffrn 1.366
_exptl_crystal_density_method 'not measured'
_exptl_crystal_description tabullar
_exptl_crystal_F_000 956
_exptl_crystal_size_max 0.35
_exptl_crystal_size_mid 0.30
_exptl_crystal_size_min 0.10
_refine_diff_density_max 0.558
_refine_diff_density_min -0.487
_refine_diff_density_rms 0.110
_refine_ls_extinction_coef .
_refine_ls_extinction_method none
_refine_ls_goodness_of_fit_ref 0.982
_refine_ls_hydrogen_treatment constr
_refine_ls_matrix_type full
_refine_ls_number_parameters 542
_refine_ls_number_reflns 8901
_refine_ls_number_restraints 0
_refine_ls_restrained_S_all 0.982
_refine_ls_R_factor_all 0.1369
_refine_ls_R_factor_gt 0.0646
_refine_ls_shift/su_max 0.000
_refine_ls_shift/su_mean 0.000
_refine_ls_structure_factor_coef Fsqd
_refine_ls_weighting_details 'w=1/[\s^2^(Fo^2^)+(0.1313P)^2^] where P=(Fo^2^+2Fc^2^)/3'
_refine_ls_weighting_scheme calc
_refine_ls_wR_factor_gt 0.1792
_refine_ls_wR_factor_ref 0.2375
_reflns_Friedel_coverage 0.000
_reflns_Friedel_fraction_full .
_reflns_Friedel_fraction_max .
_reflns_number_gt 4528
_reflns_number_total 8901
_reflns_threshold_expression 'I > 2\s(I)'
_cod_data_source_file rotaxane35mW.cif
_cod_data_source_block 140639_180_0m
_cod_database_code 1547749
_shelx_space_group_comment
;
The symmetry employed for this shelxl refinement is uniquely defined
by the following loop, which should always be used as a source of
symmetry information in preference to the above space-group names.
They are only intended as comments.
;
_shelxl_version_number 2014/6

loop_
_space_group_symop_operation_xyz
'x, y, z'
'-x, -y, -z'

loop_
_atom_site_label
_atom_site_type_symbol
_atom_site_fract_x
_atom_site_fract_y
_atom_site_fract_z
_atom_site_U_iso_or_equiv
_atom_site_adp_type
_atom_site_occupancy
_atom_site_site_symmetry_order
_atom_site_calc_flag
_atom_site_refinement_flags_posn
_atom_site_refinement_flags_adp
_atom_site_refinement_flags_occupancy
_atom_site_disorder_assembly
_atom_site_disorder_group
Fe1 Fe 0.31860(6) 0.36539(6) 0.43069(3) 0.0588(3) Uani 1 1 d . . . . .
N1 N 0.4082(3) 0.2647(3) 0.21270(15) 0.0515(8) Uani 1 1 d . . . . .
H1A H 0.3230 0.2613 0.2110 0.062 Uiso 1 1 calc R U . . .
H1B H 0.4380 0.3337 0.1921 0.062 Uiso 1 1 calc R U . . .
C1 C 0.4270(4) 0.2596(3) 0.28779(18) 0.0507(10) Uani 1 1 d . . . . .
H1C H 0.3853 0.1886 0.3114 0.061 Uiso 1 1 calc R U . . .
H1D H 0.5199 0.2532 0.2894 0.061 Uiso 1 1 calc R U . . .
C2 C 0.4787(4) 0.1638(4) 0.1741(2) 0.0598(11) Uani 1 1 d . . . . .
H2A H 0.4596 0.0900 0.2017 0.072 Uiso 1 1 calc R U . . .
H2B H 0.5724 0.1765 0.1680 0.072 Uiso 1 1 calc R U . . .
C3 C 0.4410(4) 0.1514(4) 0.1037(2) 0.0548(10) Uani 1 1 d . . . . .
C4 C 0.3649(4) 0.0579(4) 0.0925(2) 0.0650(12) Uani 1 1 d . . . . .
H4 H 0.3365 0.0021 0.1286 0.078 Uiso 1 1 calc R U . . .
C5 C 0.3303(5) 0.0467(4) 0.0277(3) 0.0717(13) Uani 1 1 d . . . . .
H5 H 0.2797 -0.0176 0.0206 0.086 Uiso 1 1 calc R U . . .
C6 C 0.3689(5) 0.1285(5) -0.0267(2) 0.0723(13) Uani 1 1 d . . . . .
C7 C 0.4454(6) 0.2228(5) -0.0150(2) 0.0807(15) Uani 1 1 d . . . . .
H7 H 0.4735 0.2792 -0.0508 0.097 Uiso 1 1 calc R U . . .
C8 C 0.4795(5) 0.2329(4) 0.0494(2) 0.0721(13) Uani 1 1 d . . . . .
H8 H 0.5303 0.2971 0.0566 0.086 Uiso 1 1 calc R U . . .
C9 C 0.3291(6) 0.1164(6) -0.0974(3) 0.106(2) Uani 1 1 d . . . . .
H9A H 0.2956 0.0379 -0.1000 0.160 Uiso 1 1 calc R U . . .
H9B H 0.4041 0.1288 -0.1336 0.160 Uiso 1 1 calc R U . . .
H9C H 0.2625 0.1749 -0.1034 0.160 Uiso 1 1 calc R U . . .
C10 C 0.3713(4) 0.3668(3) 0.32576(18) 0.0488(9) Uani 1 1 d . . . . .
C11 C 0.2378(4) 0.3985(4) 0.3440(2) 0.0593(11) Uani 1 1 d . . . . .
H11 H 0.1678 0.3581 0.3322 0.071 Uiso 1 1 calc R U . . .
C12 C 0.2284(5) 0.5016(4) 0.3829(2) 0.0732(13) Uani 1 1 d . . . . .
H12 H 0.1511 0.5412 0.4012 0.088 Uiso 1 1 calc R U . . .
C13 C 0.3539(6) 0.5345(4) 0.3894(2) 0.0767(14) Uani 1 1 d . . . . .
H13 H 0.3750 0.5995 0.4131 0.092 Uiso 1 1 calc R U . . .
C14 C 0.4442(5) 0.4522(4) 0.3541(2) 0.0637(12) Uani 1 1 d . . . . .
H14 H 0.5349 0.4538 0.3500 0.076 Uiso 1 1 calc R U . . .
C15 C 0.3653(7) 0.1997(5) 0.4639(3) 0.0926(18) Uani 1 1 d . . . . .
H15 H 0.3517 0.1186 0.4606 0.111 Uiso 1 1 calc R U . . .
C16 C 0.2255(7) 0.2225(6) 0.4844(3) 0.0970(18) Uani 1 1 d . . . . .
H16 H 0.2052 0.1425 0.4821 0.116 Uiso 1 1 calc R U . . .
C17 C 0.2116(6) 0.3205(6) 0.5268(3) 0.0923(18) Uani 1 1 d . . . . .
H17 H 0.1326 0.3545 0.5476 0.111 Uiso 1 1 calc R U . . .
C18 C 0.3359(7) 0.3587(6) 0.5328(2) 0.0965(18) Uani 1 1 d . . . . .
H18 H 0.3539 0.4234 0.5577 0.116 Uiso 1 1 calc R U . . .
C19 C 0.4302(6) 0.2829(6) 0.4947(3) 0.0965(19) Uani 1 1 d . . . . .
H19 H 0.5206 0.2881 0.4911 0.116 Uiso 1 1 calc R U . . .
O1 O 0.1086(3) 0.1809(3) 0.20252(17) 0.0672(8) Uani 1 1 d . . . . .
O2 O 0.2257(3) 0.0390(3) 0.3072(2) 0.0942(12) Uani 1 1 d . . . . .
O4 O 0.6863(3) 0.0903(3) 0.34531(18) 0.0804(10) Uani 1 1 d . . . . .
O5 O 0.7640(3) 0.2876(3) 0.28057(16) 0.0680(8) Uani 1 1 d . . . . .
O6 O 0.6456(3) 0.4200(3) 0.17419(16) 0.0686(8) Uani 1 1 d . . . . .
O7 O 0.4161(3) 0.5172(3) 0.14583(16) 0.0659(8) Uani 1 1 d . . . . .
O8 O 0.1904(3) 0.3769(3) 0.13632(16) 0.0698(8) Uani 1 1 d . . . . .
C20 C 0.0877(5) 0.3315(6) 0.0362(3) 0.0948(17) Uani 1 1 d . . . . .
H20 H 0.1178 0.4014 0.0114 0.114 Uiso 1 1 calc R U . . .
C21 C 0.0110(6) 0.2503(8) 0.0074(3) 0.115(2) Uani 1 1 d . . . . .
H21 H -0.0115 0.2671 -0.0364 0.138 Uiso 1 1 calc R U . . .
C22 C -0.0286(7) 0.1497(7) 0.0434(4) 0.114(2) Uani 1 1 d . . . . .
H22 H -0.0776 0.0962 0.0238 0.136 Uiso 1 1 calc R U . . .
C23 C 0.0001(5) 0.1229(5) 0.1076(3) 0.0880(16) Uani 1 1 d . . . . .
H23 H -0.0299 0.0520 0.1312 0.106 Uiso 1 1 calc R U . . .
C24 C 0.0729(4) 0.1988(5) 0.1387(3) 0.0676(12) Uani 1 1 d . . . . .
C25 C 0.0476(5) 0.0798(4) 0.2447(3) 0.0753(14) Uani 1 1 d . . . . .
H25A H 0.0722 0.0062 0.2213 0.090 Uiso 1 1 calc R U . . .
H25B H -0.0471 0.0885 0.2516 0.090 Uiso 1 1 calc R U . . .
C26 C 0.0925(5) 0.0764(5) 0.3129(3) 0.0812(15) Uani 1 1 d . . . . .
H26A H 0.0821 0.1552 0.3318 0.097 Uiso 1 1 calc R U . . .
H26B H 0.0380 0.0219 0.3452 0.097 Uiso 1 1 calc R U . . .
C31 C 0.7520(4) 0.1643(5) 0.3815(3) 0.0680(12) Uani 1 1 d . . . . .
C32 C 0.7794(5) 0.1421(6) 0.4482(3) 0.0887(17) Uani 1 1 d . . . . .
H32 H 0.7519 0.0713 0.4726 0.106 Uiso 1 1 calc R U . . .
C33 C 0.8467(6) 0.2232(7) 0.4786(3) 0.103(2) Uani 1 1 d . . . . .
H33 H 0.8662 0.2062 0.5229 0.124 Uiso 1 1 calc R U . . .
C34 C 0.8846(6) 0.3276(6) 0.4442(3) 0.0937(17) Uani 1 1 d . . . . .
H34 H 0.9282 0.3830 0.4656 0.112 Uiso 1 1 calc R U . . .
C35 C 0.8595(5) 0.3526(5) 0.3783(3) 0.0741(13) Uani 1 1 d . . . . .
H35 H 0.8873 0.4243 0.3550 0.089 Uiso 1 1 calc R U . . .
C36 C 0.7932(4) 0.2723(4) 0.3463(2) 0.0614(11) Uani 1 1 d . . . . .
C37 C 0.8262(4) 0.3846(4) 0.2372(2) 0.0644(12) Uani 1 1 d . . . . .
H37A H 0.9208 0.3748 0.2303 0.077 Uiso 1 1 calc R U . . .
H37B H 0.8026 0.4601 0.2588 0.077 Uiso 1 1 calc R U . . .
C38 C 0.7790(4) 0.3821(5) 0.1691(2) 0.0717(13) Uani 1 1 d . . . . .
H38A H 0.8335 0.4336 0.1349 0.086 Uiso 1 1 calc R U . . .
H38B H 0.7883 0.3015 0.1527 0.086 Uiso 1 1 calc R U . . .
C39 C 0.6327(5) 0.5462(4) 0.1619(3) 0.0748(14) Uani 1 1 d . . . . .
H39A H 0.6614 0.5671 0.1127 0.090 Uiso 1 1 calc R U . . .
H39B H 0.6871 0.5880 0.1885 0.090 Uiso 1 1 calc R U . . .
C40 C 0.4938(5) 0.5820(4) 0.1832(2) 0.0684(12) Uani 1 1 d . . . . .
H40A H 0.4666 0.5657 0.2330 0.082 Uiso 1 1 calc R U . . .
H40B H 0.4830 0.6670 0.1735 0.082 Uiso 1 1 calc R U . . .
C41 C 0.2851(5) 0.5608(4) 0.1541(3) 0.0777(14) Uani 1 1 d . . . . .
H41A H 0.2843 0.6458 0.1421 0.093 Uiso 1 1 calc R U . . .
H41B H 0.2422 0.5483 0.2023 0.093 Uiso 1 1 calc R U . . .
C42 C 0.2149(5) 0.4959(5) 0.1073(3) 0.0825(15) Uani 1 1 d . . . . .
H42A H 0.1327 0.5365 0.1033 0.099 Uiso 1 1 calc R U . . .
H42B H 0.2678 0.4934 0.0610 0.099 Uiso 1 1 calc R U . . .
C43 C 0.1173(4) 0.3044(5) 0.1030(3) 0.0743(14) Uani 1 1 d . . . . .
P1 P 0.94657(12) 0.72682(11) 0.24593(7) 0.0705(4) Uani 1 1 d . . . . .
F1 F 0.8072(3) 0.6798(3) 0.28215(18) 0.1124(12) Uani 1 1 d . . . . .
F2 F 1.0857(3) 0.7732(3) 0.2107(2) 0.1255(13) Uani 1 1 d . . . . .
F3 F 0.8817(4) 0.8345(4) 0.2102(2) 0.1512(16) Uani 1 1 d . . . . .
F4 F 0.9464(4) 0.8100(4) 0.3088(2) 0.1388(15) Uani 1 1 d . . . . .
F5 F 1.0090(4) 0.6202(4) 0.2820(3) 0.1572(17) Uani 1 1 d . . . . .
F6 F 0.9422(4) 0.6470(3) 0.18263(19) 0.1392(15) Uani 1 1 d . . . . .
C27 C 0.2471(6) -0.0792(5) 0.3245(3) 0.0961(18) Uani 1 1 d . . . . .
H27A H 0.2084 -0.1273 0.2934 0.115 Uiso 1 1 calc R U . . .
H27B H 0.2004 -0.0964 0.3715 0.115 Uiso 1 1 calc R U . . .
O3 O 0.4687(4) -0.0508(4) 0.3264(4) 0.170(3) Uani 1 1 d . . . . .
C28 C 0.3785(6) -0.1166(5) 0.3217(4) 0.110(2) Uani 1 1 d . . . . .
H28A H 0.3778 -0.1786 0.3583 0.131 Uiso 1 1 calc R U . . .
H28B H 0.4035 -0.1555 0.2777 0.131 Uiso 1 1 calc R U . . .
C29 C 0.5979(6) -0.0934(5) 0.3238(4) 0.105(2) Uani 1 1 d . . . . .
H29A H 0.6465 -0.0821 0.2767 0.126 Uiso 1 1 calc R U . . .
H29B H 0.5972 -0.1782 0.3364 0.126 Uiso 1 1 calc R U . . .
C30 C 0.6616(5) -0.0293(5) 0.3722(3) 0.0888(17) Uani 1 1 d . . . . .
H30A H 0.6055 -0.0286 0.4177 0.107 Uiso 1 1 calc R U . . .
H30B H 0.7435 -0.0691 0.3776 0.107 Uiso 1 1 calc R U . . .

loop_
_atom_site_aniso_label
_atom_site_aniso_U_11
_atom_site_aniso_U_22
_atom_site_aniso_U_33
_atom_site_aniso_U_23
_atom_site_aniso_U_13
_atom_site_aniso_U_12
Fe1 0.0707(5) 0.0666(5) 0.0395(3) -0.0056(3) -0.0110(3) 0.0061(3)
N1 0.063(2) 0.051(2) 0.0418(17) -0.0045(15) -0.0125(15) 0.0027(16)
C1 0.063(3) 0.054(2) 0.0366(19) 0.0016(18) -0.0139(18) -0.0044(19)
C2 0.074(3) 0.057(3) 0.048(2) -0.008(2) -0.011(2) 0.013(2)
C3 0.068(3) 0.052(3) 0.043(2) -0.0065(19) -0.0075(19) 0.012(2)
C4 0.071(3) 0.066(3) 0.057(3) -0.007(2) -0.007(2) -0.003(2)
C5 0.067(3) 0.071(3) 0.079(3) -0.016(3) -0.014(3) -0.004(2)
C6 0.079(3) 0.087(4) 0.055(3) -0.017(3) -0.021(2) 0.025(3)
C7 0.117(4) 0.075(4) 0.050(3) 0.006(2) -0.018(3) -0.005(3)
C8 0.101(4) 0.060(3) 0.056(3) -0.005(2) -0.016(3) -0.005(3)
C9 0.127(5) 0.137(5) 0.069(3) -0.035(3) -0.047(3) 0.024(4)
C10 0.058(3) 0.052(2) 0.038(2) -0.0033(17) -0.0128(18) -0.0015(19)
C11 0.064(3) 0.068(3) 0.048(2) -0.002(2) -0.015(2) -0.002(2)
C12 0.086(4) 0.076(3) 0.059(3) -0.011(2) -0.019(3) 0.022(3)
C13 0.120(5) 0.057(3) 0.058(3) -0.013(2) -0.027(3) 0.003(3)
C14 0.079(3) 0.063(3) 0.052(2) -0.001(2) -0.017(2) -0.017(2)
C15 0.146(6) 0.076(4) 0.055(3) 0.015(3) -0.022(3) 0.023(4)
C16 0.130(6) 0.092(4) 0.066(3) 0.019(3) -0.016(3) -0.008(4)
C17 0.092(4) 0.127(5) 0.049(3) 0.013(3) 0.005(3) 0.012(4)
C18 0.128(5) 0.121(5) 0.045(3) -0.015(3) -0.025(3) 0.015(4)
C19 0.108(4) 0.133(5) 0.053(3) 0.007(3) -0.032(3) 0.030(4)
O1 0.0630(19) 0.0603(19) 0.081(2) -0.0064(16) -0.0183(16) -0.0024(15)
O2 0.067(2) 0.071(2) 0.142(3) 0.030(2) -0.020(2) -0.0094(18)
O4 0.077(2) 0.066(2) 0.099(2) 0.0341(19) -0.0247(19) -0.0105(17)
O5 0.067(2) 0.063(2) 0.077(2) 0.0176(16) -0.0225(16) -0.0099(15)
O6 0.059(2) 0.062(2) 0.086(2) 0.0159(16) -0.0204(16) -0.0078(15)
O7 0.0545(18) 0.0620(19) 0.081(2) -0.0070(16) -0.0104(15) 0.0090(15)
O8 0.0596(19) 0.072(2) 0.078(2) 0.0091(17) -0.0146(16) -0.0061(16)
C20 0.076(4) 0.132(5) 0.075(4) -0.005(3) -0.011(3) 0.015(3)
C21 0.093(5) 0.178(8) 0.087(4) -0.041(5) -0.047(4) 0.031(5)
C22 0.100(5) 0.124(6) 0.130(6) -0.041(5) -0.046(4) -0.002(4)
C23 0.076(4) 0.089(4) 0.107(4) -0.027(3) -0.031(3) 0.004(3)
C24 0.054(3) 0.073(3) 0.076(3) -0.012(3) -0.010(2) 0.001(2)
C25 0.058(3) 0.061(3) 0.104(4) 0.003(3) -0.007(3) -0.010(2)
C26 0.071(4) 0.071(3) 0.098(4) 0.005(3) -0.005(3) -0.010(3)
C31 0.049(3) 0.078(3) 0.074(3) 0.015(3) -0.008(2) 0.001(2)
C32 0.079(4) 0.110(5) 0.071(3) 0.032(3) -0.005(3) -0.006(3)
C33 0.097(4) 0.154(6) 0.057(3) 0.011(4) -0.015(3) -0.001(4)
C34 0.101(4) 0.117(5) 0.064(3) -0.010(3) -0.015(3) -0.001(4)
C35 0.076(3) 0.073(3) 0.074(3) -0.007(3) -0.016(3) -0.002(3)
C36 0.052(3) 0.067(3) 0.062(3) 0.006(2) -0.004(2) 0.008(2)
C37 0.053(3) 0.066(3) 0.072(3) 0.011(2) -0.011(2) -0.005(2)
C38 0.059(3) 0.084(3) 0.071(3) 0.014(3) -0.011(2) -0.001(2)
C39 0.075(4) 0.059(3) 0.096(4) 0.024(3) -0.035(3) -0.018(3)
C40 0.090(4) 0.053(3) 0.065(3) 0.004(2) -0.023(3) -0.003(2)
C41 0.065(3) 0.059(3) 0.104(4) 0.006(3) -0.004(3) 0.010(2)
C42 0.062(3) 0.082(4) 0.101(4) 0.025(3) -0.019(3) 0.011(3)
C43 0.051(3) 0.097(4) 0.077(3) -0.020(3) -0.015(2) 0.011(3)
P1 0.0652(8) 0.0615(8) 0.0849(9) -0.0119(7) -0.0105(7) -0.0042(6)
F1 0.083(2) 0.101(2) 0.144(3) -0.032(2) 0.0159(19) -0.0309(18)
F2 0.081(2) 0.103(3) 0.180(3) -0.045(2) 0.026(2) -0.0251(18)
F3 0.127(3) 0.128(3) 0.197(4) 0.045(3) -0.039(3) 0.015(2)
F4 0.123(3) 0.152(3) 0.140(3) -0.076(3) 0.004(2) -0.049(2)
F5 0.131(3) 0.132(3) 0.208(5) 0.058(3) -0.048(3) 0.021(3)
F6 0.155(3) 0.141(3) 0.115(3) -0.057(2) 0.015(2) -0.060(3)
C27 0.083(4) 0.073(4) 0.138(5) 0.027(3) -0.041(4) -0.023(3)
O3 0.077(3) 0.056(3) 0.388(9) 0.028(4) -0.084(4) -0.005(2)
C28 0.100(5) 0.057(4) 0.179(7) 0.020(4) -0.051(4) -0.011(3)
C29 0.083(4) 0.056(3) 0.178(7) 0.025(4) -0.033(4) 0.003(3)
C30 0.065(3) 0.072(4) 0.120(5) 0.034(3) -0.003(3) 0.007(3)

loop_
_atom_type_symbol
_atom_type_description
_atom_type_scat_dispersion_real
_atom_type_scat_dispersion_imag
_atom_type_scat_source
C C 0.0033 0.0016 'International Tables Vol C Tables 4.2.6.8 and 6.1.1.4'
H H 0.0000 0.0000 'International Tables Vol C Tables 4.2.6.8 and 6.1.1.4'
N N 0.0061 0.0033 'International Tables Vol C Tables 4.2.6.8 and 6.1.1.4'
O O 0.0106 0.0060 'International Tables Vol C Tables 4.2.6.8 and 6.1.1.4'
F F 0.0171 0.0103 'International Tables Vol C Tables 4.2.6.8 and 6.1.1.4'
P P 0.1023 0.0942 'International Tables Vol C Tables 4.2.6.8 and 6.1.1.4'
Fe Fe 0.3463 0.8444 'International Tables Vol C Tables 4.2.6.8 and 6.1.1.4'

loop_
_geom_angle_atom_site_label_1
_geom_angle_atom_site_label_2
_geom_angle_atom_site_label_3
_geom_angle
_geom_angle_site_symmetry_1
_geom_angle_site_symmetry_3
C15 Fe1 C10 104.76(19) . .
C15 Fe1 C18 68.2(2) . .
C10 Fe1 C18 159.5(2) . .
C15 Fe1 C19 39.9(2) . .
C10 Fe1 C19 121.6(2) . .
C18 Fe1 C19 40.9(2) . .
C15 Fe1 C14 119.4(2) . .
C10 Fe1 C14 41.13(16) . .
C18 Fe1 C14 124.1(2) . .
C19 Fe1 C14 106.3(2) . .
C15 Fe1 C11 123.0(2) . .
C10 Fe1 C11 40.78(16) . .
C18 Fe1 C11 159.1(2) . .
C19 Fe1 C11 158.5(2) . .
C14 Fe1 C11 68.40(18) . .
C15 Fe1 C16 42.1(2) . .
C10 Fe1 C16 120.8(2) . .
C18 Fe1 C16 67.7(3) . .
C19 Fe1 C16 68.5(3) . .
C14 Fe1 C16 156.7(2) . .
C11 Fe1 C16 107.7(2) . .
C15 Fe1 C13 156.1(3) . .
C10 Fe1 C13 68.64(17) . .
C18 Fe1 C13 109.5(2) . .
C19 Fe1 C13 122.7(3) . .
C14 Fe1 C13 40.70(19) . .
C11 Fe1 C13 67.73(19) . .
C16 Fe1 C13 161.0(3) . .
C15 Fe1 C12 160.9(3) . .
C10 Fe1 C12 68.30(17) . .
C18 Fe1 C12 124.3(2) . .
C19 Fe1 C12 158.8(3) . .
C14 Fe1 C12 67.8(2) . .
C11 Fe1 C12 40.35(17) . .
C16 Fe1 C12 125.0(2) . .
C13 Fe1 C12 39.74(19) . .
C15 Fe1 C17 68.7(2) . .
C10 Fe1 C17 157.3(2) . .
C18 Fe1 C17 40.0(2) . .
C19 Fe1 C17 68.0(2) . .
C14 Fe1 C17 161.1(2) . .
C11 Fe1 C17 123.5(2) . .
C16 Fe1 C17 40.0(2) . .
C13 Fe1 C17 125.9(2) . .
C12 Fe1 C17 110.5(2) . .
C2 N1 C1 111.1(3) . .
C2 N1 H1A 109.4 . .
C1 N1 H1A 109.4 . .
C2 N1 H1B 109.4 . .
C1 N1 H1B 109.4 . .
H1A N1 H1B 108.0 . .
C10 C1 N1 112.6(3) . .
C10 C1 H1C 109.1 . .
N1 C1 H1C 109.1 . .
C10 C1 H1D 109.1 . .
N1 C1 H1D 109.1 . .
H1C C1 H1D 107.8 . .
N1 C2 C3 112.6(3) . .
N1 C2 H2A 109.1 . .
C3 C2 H2A 109.1 . .
N1 C2 H2B 109.1 . .
C3 C2 H2B 109.1 . .
H2A C2 H2B 107.8 . .
C4 C3 C8 118.3(4) . .
C4 C3 C2 120.2(4) . .
C8 C3 C2 121.5(4) . .
C3 C4 C5 120.0(4) . .
C3 C4 H4 120.0 . .
C5 C4 H4 120.0 . .
C6 C5 C4 121.6(5) . .
C6 C5 H5 119.2 . .
C4 C5 H5 119.2 . .
C5 C6 C7 118.0(4) . .
C5 C6 C9 121.3(5) . .
C7 C6 C9 120.7(5) . .
C8 C7 C6 120.0(5) . .
C8 C7 H7 120.0 . .
C6 C7 H7 120.0 . .
C7 C8 C3 122.1(5) . .
C7 C8 H8 119.0 . .
C3 C8 H8 119.0 . .
C6 C9 H9A 109.5 . .
C6 C9 H9B 109.5 . .
H9A C9 H9B 109.5 . .
C6 C9 H9C 109.5 . .
H9A C9 H9C 109.5 . .
H9B C9 H9C 109.5 . .
C11 C10 C14 107.2(4) . .
C11 C10 C1 127.0(4) . .
C14 C10 C1 125.7(4) . .
C11 C10 Fe1 69.9(2) . .
C14 C10 Fe1 69.7(2) . .
C1 C10 Fe1 122.8(3) . .
C12 C11 C10 108.4(4) . .
C12 C11 Fe1 70.5(3) . .
C10 C11 Fe1 69.3(2) . .
C12 C11 H11 125.8 . .
C10 C11 H11 125.8 . .
Fe1 C11 H11 125.9 . .
C13 C12 C11 108.5(4) . .
C13 C12 Fe1 69.9(3) . .
C11 C12 Fe1 69.1(3) . .
C13 C12 H12 125.8 . .
C11 C12 H12 125.8 . .
Fe1 C12 H12 126.8 . .
C12 C13 C14 108.4(4) . .
C12 C13 Fe1 70.4(3) . .
C14 C13 Fe1 69.2(3) . .
C12 C13 H13 125.8 . .
C14 C13 H13 125.8 . .
Fe1 C13 H13 126.2 . .
C13 C14 C10 107.6(4) . .
C13 C14 Fe1 70.1(3) . .
C10 C14 Fe1 69.2(2) . .
C13 C14 H14 126.2 . .
C10 C14 H14 126.2 . .
Fe1 C14 H14 126.1 . .
C19 C15 Fe1 70.3(3) . .
C19 C15 H15 144.8 . .
Fe1 C15 H15 144.8 . .
C17 C16 Fe1 70.4(3) . .
C17 C16 H16 144.8 . .
Fe1 C16 H16 144.8 . .
C18 C17 C16 108.5(5) . .
C18 C17 Fe1 69.1(3) . .
C16 C17 Fe1 69.6(3) . .
C18 C17 H17 125.7 . .
C16 C17 H17 125.7 . .
Fe1 C17 H17 127.1 . .
C17 C18 C19 108.5(6) . .
C17 C18 Fe1 70.9(3) . .
C19 C18 Fe1 69.6(3) . .
C17 C18 H18 125.7 . .
C19 C18 H18 125.7 . .
Fe1 C18 H18 125.4 . .
C15 C19 C18 108.4(6) . .
C15 C19 Fe1 69.7(3) . .
C18 C19 Fe1 69.5(3) . .
C15 C19 H19 125.8 . .
C18 C19 H19 125.8 . .
Fe1 C19 H19 126.5 . .
C24 O1 C25 115.3(4) . .
C27 O2 C26 116.1(4) . .
C31 O4 C30 118.4(4) . .
C36 O5 C37 117.0(3) . .
C38 O6 C39 112.4(3) . .
C40 O7 C41 112.3(3) . .
C43 O8 C42 117.4(4) . .
C43 C20 C21 118.6(6) . .
C43 C20 H20 120.7 . .
C21 C20 H20 120.7 . .
C22 C21 C20 119.5(6) . .
C22 C21 H21 120.3 . .
C20 C21 H21 120.3 . .
C21 C22 C23 122.1(6) . .
C21 C22 H22 118.9 . .
C23 C22 H22 118.9 . .
C22 C23 C24 121.1(6) . .
C22 C23 H23 119.5 . .
C24 C23 H23 119.5 . .
O1 C24 C23 126.3(5) . .
O1 C24 C43 114.7(4) . .
C23 C24 C43 119.0(5) . .
O1 C25 C26 108.3(4) . .
O1 C25 H25A 110.0 . .
C26 C25 H25A 110.0 . .
O1 C25 H25B 110.0 . .
C26 C25 H25B 110.0 . .
H25A C25 H25B 108.4 . .
O2 C26 C25 112.1(4) . .
O2 C26 H26A 109.2 . .
C25 C26 H26A 109.2 . .
O2 C26 H26B 109.2 . .
C25 C26 H26B 109.2 . .
H26A C26 H26B 107.9 . .
O4 C31 C32 126.5(5) . .
O4 C31 C36 115.2(4) . .
C32 C31 C36 118.3(5) . .
C33 C32 C31 120.9(5) . .
C33 C32 H32 119.6 . .
C31 C32 H32 119.6 . .
C34 C33 C32 120.1(5) . .
C34 C33 H33 119.9 . .
C32 C33 H33 119.9 . .
C33 C34 C35 120.7(6) . .
C33 C34 H34 119.7 . .
C35 C34 H34 119.7 . .
C34 C35 C36 120.5(5) . .
C34 C35 H35 119.8 . .
C36 C35 H35 119.8 . .
O5 C36 C35 125.4(4) . .
O5 C36 C31 115.0(4) . .
C35 C36 C31 119.6(4) . .
O5 C37 C38 106.7(4) . .
O5 C37 H37A 110.4 . .
C38 C37 H37A 110.4 . .
O5 C37 H37B 110.4 . .
C38 C37 H37B 110.4 . .
H37A C37 H37B 108.6 . .
O6 C38 C37 112.4(4) . .
O6 C38 H38A 109.1 . .
C37 C38 H38A 109.1 . .
O6 C38 H38B 109.1 . .
C37 C38 H38B 109.1 . .
H38A C38 H38B 107.8 . .
O6 C39 C40 109.0(4) . .
O6 C39 H39A 109.9 . .
C40 C39 H39A 109.9 . .
O6 C39 H39B 109.9 . .
C40 C39 H39B 109.9 . .
H39A C39 H39B 108.3 . .
O7 C40 C39 108.9(4) . .
O7 C40 H40A 109.9 . .
C39 C40 H40A 109.9 . .
O7 C40 H40B 109.9 . .
C39 C40 H40B 109.9 . .
H40A C40 H40B 108.3 . .
O7 C41 C42 108.5(4) . .
O7 C41 H41A 110.0 . .
C42 C41 H41A 110.0 . .
O7 C41 H41B 110.0 . .
C42 C41 H41B 110.0 . .
H41A C41 H41B 108.4 . .
O8 C42 C41 108.4(4) . .
O8 C42 H42A 110.0 . .
C41 C42 H42A 110.0 . .
O8 C42 H42B 110.0 . .
C41 C42 H42B 110.0 . .
H42A C42 H42B 108.4 . .
O8 C43 C24 116.6(4) . .
O8 C43 C20 123.7(5) . .
C24 C43 C20 119.7(5) . .
F5 P1 F3 179.2(2) . .
F5 P1 F6 88.5(3) . .
F3 P1 F6 91.8(3) . .
F5 P1 F4 93.5(3) . .
F3 P1 F4 86.2(3) . .
F6 P1 F4 177.8(2) . .
F5 P1 F2 91.0(2) . .
F3 P1 F2 89.7(2) . .
F6 P1 F2 90.50(19) . .
F4 P1 F2 90.41(19) . .
F5 P1 F1 88.5(2) . .
F3 P1 F1 90.8(2) . .
F6 P1 F1 89.90(18) . .
F4 P1 F1 89.21(18) . .
F2 P1 F1 179.3(2) . .
O2 C27 C28 116.8(4) . .
O2 C27 H27A 108.1 . .
C28 C27 H27A 108.1 . .
O2 C27 H27B 108.1 . .
C28 C27 H27B 108.1 . .
H27A C27 H27B 107.3 . .
C28 O3 C29 122.2(5) . .
O3 C28 C27 124.7(5) . .
O3 C28 H28A 106.1 . .
C27 C28 H28A 106.1 . .
O3 C28 H28B 106.1 . .
C27 C28 H28B 106.1 . .
H28A C28 H28B 106.3 . .
O3 C29 C30 109.9(5) . .
O3 C29 H29A 109.7 . .
C30 C29 H29A 109.7 . .
O3 C29 H29B 109.7 . .
C30 C29 H29B 109.7 . .
H29A C29 H29B 108.2 . .
O4 C30 C29 109.2(4) . .
O4 C30 H30A 109.8 . .
C29 C30 H30A 109.8 . .
O4 C30 H30B 109.8 . .
C29 C30 H30B 109.8 . .
H30A C30 H30B 108.3 . .

loop_
_geom_bond_atom_site_label_1
_geom_bond_atom_site_label_2
_geom_bond_distance
_geom_bond_site_symmetry_2
Fe1 C15 2.015(5) .
Fe1 C10 2.018(4) .
Fe1 C18 2.022(5) .
Fe1 C19 2.023(5) .
Fe1 C14 2.025(4) .
Fe1 C11 2.026(4) .
Fe1 C16 2.035(6) .
Fe1 C13 2.038(5) .
Fe1 C12 2.044(5) .
Fe1 C17 2.046(5) .
N1 C2 1.494(5) .
N1 C1 1.505(4) .
N1 H1A 0.8900 .
N1 H1B 0.8900 .
C1 C10 1.492(5) .
C1 H1C 0.9700 .
C1 H1D 0.9700 .
C2 C3 1.501(5) .
C2 H2A 0.9700 .
C2 H2B 0.9700 .
C3 C4 1.372(6) .
C3 C8 1.374(6) .
C4 C5 1.381(6) .
C4 H4 0.9300 .
C5 C6 1.377(7) .
C5 H5 0.9300 .
C6 C7 1.385(7) .
C6 C9 1.515(6) .
C7 C8 1.370(6) .
C7 H7 0.9300 .
C8 H8 0.9300 .
C9 H9A 0.9600 .
C9 H9B 0.9600 .
C9 H9C 0.9600 .
C10 C11 1.409(6) .
C10 C14 1.420(6) .
C11 C12 1.404(6) .
C11 H11 0.9300 .
C12 C13 1.387(7) .
C12 H12 0.9300 .
C13 C14 1.413(7) .
C13 H13 0.9300 .
C14 H14 0.9300 .
C15 C19 1.379(8) .
C15 H15 0.9300 .
C16 C17 1.394(8) .
C16 H16 0.9300 .
C17 C18 1.392(8) .
C17 H17 0.9300 .
C18 C19 1.413(8) .
C18 H18 0.9300 .
C19 H19 0.9300 .
O1 C24 1.362(5) .
O1 C25 1.455(5) .
O2 C27 1.375(6) .
O2 C26 1.421(6) .
O4 C31 1.376(6) .
O4 C30 1.427(5) .
O5 C36 1.366(5) .
O5 C37 1.436(5) .
O6 C38 1.425(5) .
O6 C39 1.431(5) .
O7 C40 1.408(5) .
O7 C41 1.417(5) .
O8 C43 1.378(5) .
O8 C42 1.434(5) .
C20 C43 1.405(7) .
C20 C21 1.418(9) .
C20 H20 0.9300 .
C21 C22 1.332(9) .
C21 H21 0.9300 .
C22 C23 1.353(8) .
C22 H22 0.9300 .
C23 C24 1.375(7) .
C23 H23 0.9300 .
C24 C43 1.388(7) .
C25 C26 1.478(6) .
C25 H25A 0.9700 .
C25 H25B 0.9700 .
C26 H26A 0.9700 .
C26 H26B 0.9700 .
C31 C32 1.384(7) .
C31 C36 1.401(6) .
C32 C33 1.373(8) .
C32 H32 0.9300 .
C33 C34 1.351(8) .
C33 H33 0.9300 .
C34 C35 1.366(7) .
C34 H34 0.9300 .
C35 C36 1.377(6) .
C35 H35 0.9300 .
C37 C38 1.491(6) .
C37 H37A 0.9700 .
C37 H37B 0.9700 .
C38 H38A 0.9700 .
C38 H38B 0.9700 .
C39 C40 1.479(7) .
C39 H39A 0.9700 .
C39 H39B 0.9700 .
C40 H40A 0.9700 .
C40 H40B 0.9700 .
C41 C42 1.484(7) .
C41 H41A 0.9700 .
C41 H41B 0.9700 .
C42 H42A 0.9700 .
C42 H42B 0.9700 .
P1 F5 1.545(4) .
P1 F3 1.562(4) .
P1 F6 1.564(3) .
P1 F4 1.572(3) .
P1 F2 1.572(3) .
P1 F1 1.582(3) .
C27 C28 1.408(8) .
C27 H27A 0.9700 .
C27 H27B 0.9700 .
O3 C28 1.222(6) .
O3 C29 1.404(6) .
C28 H28A 0.9700 .
C28 H28B 0.9700 .
C29 C30 1.462(8) .
C29 H29A 0.9700 .
C29 H29B 0.9700 .
C30 H30A 0.9700 .
C30 H30B 0.9700 .
